data_4109609
loop_
_publ_author_name
'Laura de Quadras'
'Eike B. Bauer'
'Wolfgang Mohr'
'James C. Bohling'
'Thomas B. Peters'
'Jos\'e Miguel Mart\'in-Alvarez'
'Frank Hampel'
'John A. Gladysz'

_publ_section_title
;
 sp Carbon Chains Surrounded by sp3 Carbon Double Helices: Directed
 Syntheses of Wirelike Pt(C\\tbC)nPt Moieties That Are Spanned by Two
 P(CH2)mP Linkages via Alkene Metathesis
;
_journal_name_full 'Journal of the American Chemical Society'
_journal_page_first 8296
_journal_page_last 8309
_journal_paper_doi 10.1021/ja071612n
_journal_volume 129
_journal_year 2007
_chemical_formula_sum 'C98 H102 F10 O P4 Pt2'
_chemical_formula_weight 1999.86
_chemical_name_systematic
; 
 ? 
;
_space_group_IT_number 2
_symmetry_cell_setting triclinic
_symmetry_space_group_name_Hall '-P 1'
_symmetry_space_group_name_H-M 'P -1'
_atom_sites_solution_hydrogens geom
_atom_sites_solution_primary direct
_atom_sites_solution_secondary difmap
_audit_creation_method SHELXL-97
_cell_angle_alpha 71.73(3)
_cell_angle_beta 84.61(3)
_cell_angle_gamma 78.49(3)
_cell_formula_units_Z 1
_cell_length_a 11.123(2)
_cell_length_b 13.502(3)
_cell_length_c 16.601(3)
_cell_measurement_temperature 173(2)
_cell_volume 2318.6(9)
_computing_cell_refinement DENZO-SMN
_computing_data_collection Collect
_computing_data_reduction DENZO-SMN
_computing_publication_material 'SHELXL-97 (Sheldrick, 1997)'
_computing_structure_refinement 'SHELXL-97 (Sheldrick, 1997)'
_computing_structure_solution 'SHELXS-97 (Sheldrick, 1990)'
_diffrn_ambient_temperature 173(2)
_diffrn_detector_area_resol_mean 9
_diffrn_measured_fraction_theta_full 0.994
_diffrn_measured_fraction_theta_max 0.994
_diffrn_measurement_device_type 'Nonius KappaCCD'
_diffrn_radiation_monochromator graphite
_diffrn_radiation_source 'fine-focus rotating anode'
_diffrn_radiation_type MoK\a
_diffrn_radiation_wavelength 0.71073
_diffrn_reflns_av_R_equivalents 0.0450
_diffrn_reflns_av_sigmaI/netI 0.0777
_diffrn_reflns_limit_h_max 14
_diffrn_reflns_limit_h_min -14
_diffrn_reflns_limit_k_max 17
_diffrn_reflns_limit_k_min -17
_diffrn_reflns_limit_l_max 21
_diffrn_reflns_limit_l_min -21
_diffrn_reflns_number 19381
_diffrn_reflns_theta_full 27.17
_diffrn_reflns_theta_max 27.17
_diffrn_reflns_theta_min 1.29
_exptl_absorpt_coefficient_mu 3.147
_exptl_absorpt_correction_T_max 0.8585
_exptl_absorpt_correction_T_min 0.5717
_exptl_absorpt_correction_type empirical
_exptl_absorpt_process_details Scalepack
_exptl_crystal_colour yellow
_exptl_crystal_density_diffrn 1.432
_exptl_crystal_description plates
_exptl_crystal_F_000 1004
_exptl_crystal_size_max 0.20
_exptl_crystal_size_mid 0.15
_exptl_crystal_size_min 0.05
_refine_diff_density_max 1.329
_refine_diff_density_min -1.110
_refine_diff_density_rms 0.208
_refine_ls_extinction_method none
_refine_ls_goodness_of_fit_ref 1.029
_refine_ls_hydrogen_treatment mixed
_refine_ls_matrix_type full
_refine_ls_number_parameters 532
_refine_ls_number_reflns 10241
_refine_ls_number_restraints 0
_refine_ls_restrained_S_all 1.029
_refine_ls_R_factor_all 0.0780
_refine_ls_R_factor_gt 0.0426
_refine_ls_shift/su_max 0.128
_refine_ls_shift/su_mean 0.024
_refine_ls_structure_factor_coef Fsqd
_refine_ls_weighting_details 'calc w=1/[\s^2^(Fo^2^)+(0.0607P)^2^+0.0000P] where P=(Fo^2^+2Fc^2^)/3'
_refine_ls_weighting_scheme calc
_refine_ls_wR_factor_gt 0.0956
_refine_ls_wR_factor_ref 0.1150
_reflns_number_gt 7276
_reflns_number_total 10241
_reflns_threshold_expression >2sigma(I)
_cod_data_source_file ja071612nsi20070411_101911.cif
_cod_data_source_block eb04
_cod_original_cell_volume 2318.7(8)
_cod_database_code 4109609

loop_
_symmetry_equiv_pos_as_xyz
'x, y, z'
'-x, -y, -z'

loop_
_atom_site_label
_atom_site_type_symbol
_atom_site_fract_x
_atom_site_fract_y
_atom_site_fract_z
_atom_site_U_iso_or_equiv
_atom_site_adp_type
_atom_site_occupancy
_atom_site_symmetry_multiplicity
_atom_site_calc_flag
_atom_site_refinement_flags
Pt1 Pt 0.203848(19) 0.030051(15) 0.245992(12) 0.03985(9) Uani 1 1 d .
P1 P 0.01456(13) -0.01941(11) 0.26256(9) 0.0413(3) Uani 1 1 d .
C1 C 0.1353(5) 0.1698(4) 0.1663(4) 0.0478(14) Uani 1 1 d .
P2 P 0.38993(14) 0.08694(11) 0.22875(9) 0.0436(3) Uani 1 1 d .
C2 C 0.0953(6) 0.2586(5) 0.1208(4) 0.0583(16) Uani 1 1 d .
C3 C 0.0532(7) 0.3592(5) 0.0705(4) 0.0638(18) Uani 1 1 d .
C4 C 0.0198(7) 0.4492(5) 0.0251(4) 0.0688(19) Uani 1 1 d .
C10 C 0.3787(6) 0.2158(4) 0.2453(4) 0.0579(16) Uani 1 1 d .
H10G H 0.4628 0.2272 0.2497 0.069 Uiso 1 1 calc R
H10H H 0.3427 0.2713 0.1946 0.069 Uiso 1 1 calc R
C11 C 0.3032(6) 0.2309(5) 0.3231(4) 0.0626(17) Uani 1 1 d .
H11A H 0.3443 0.1819 0.3748 0.075 Uiso 1 1 calc R
H11B H 0.2215 0.2126 0.3224 0.075 Uiso 1 1 calc R
C12 C 0.2868(8) 0.3454(6) 0.3264(5) 0.086(2) Uani 1 1 d .
H12A H 0.3659 0.3709 0.3118 0.103 Uiso 1 1 calc R
H12B H 0.2607 0.3476 0.3846 0.103 Uiso 1 1 calc R
C13 C 0.1866(9) 0.4197(6) 0.2616(6) 0.099(3) Uani 1 1 d .
H13A H 0.2174 0.4218 0.2032 0.118 Uiso 1 1 calc R
H13B H 0.1112 0.3883 0.2726 0.118 Uiso 1 1 calc R
C14 C 0.1544(10) 0.5292(6) 0.2662(6) 0.108(3) Uani 1 1 d .
H14A H 0.2310 0.5580 0.2611 0.130 Uiso 1 1 calc R
H14B H 0.1160 0.5275 0.3228 0.130 Uiso 1 1 calc R
C15 C 0.0677(11) 0.6042(8) 0.1985(7) 0.118(4) Uani 1 1 d .
H15A H 0.0564 0.6762 0.2047 0.141 Uiso 1 1 calc R
H15B H 0.1077 0.6074 0.1421 0.141 Uiso 1 1 calc R
C16 C -0.0562(11) 0.5763(6) 0.2000(6) 0.103(3) Uani 1 1 d .
H16A H -0.1031 0.6297 0.1527 0.124 Uiso 1 1 calc R
H16B H -0.0453 0.5069 0.1894 0.124 Uiso 1 1 calc R
C17 C -0.1300(9) 0.5706(7) 0.2795(6) 0.098(3) Uani 1 1 d .
H17A H -0.1320 0.6365 0.2942 0.117 Uiso 1 1 calc R
H17B H -0.0886 0.5108 0.3257 0.117 Uiso 1 1 calc R
C18 C -0.2621(10) 0.5559(8) 0.2761(9) 0.128(4) Uani 1 1 d .
H18A H -0.3005 0.5443 0.3337 0.153 Uiso 1 1 calc R
H18B H -0.3083 0.6223 0.2388 0.153 Uiso 1 1 calc R
C19 C -0.2755(10) 0.4644(7) 0.2441(7) 0.115(3) Uani 1 1 d .
H19A H -0.3633 0.4584 0.2481 0.138 Uiso 1 1 calc R
H19B H -0.2487 0.4807 0.1835 0.138 Uiso 1 1 calc R
C20 C -0.2015(8) 0.3588(6) 0.2934(6) 0.085(2) Uani 1 1 d .
H20A H -0.1147 0.3661 0.2932 0.102 Uiso 1 1 calc R
H20B H -0.2326 0.3396 0.3532 0.102 Uiso 1 1 calc R
C21 C -0.2080(7) 0.2712(6) 0.2572(5) 0.078(2) Uani 1 1 d .
H21A H -0.1903 0.2955 0.1952 0.094 Uiso 1 1 calc R
H21B H -0.2927 0.2563 0.2659 0.094 Uiso 1 1 calc R
C22 C -0.1179(6) 0.1673(5) 0.2968(4) 0.0627(17) Uani 1 1 d .
H22A H -0.0341 0.1831 0.2938 0.075 Uiso 1 1 calc R
H22B H -0.1415 0.1380 0.3575 0.075 Uiso 1 1 calc R
C23 C -0.1172(5) 0.0879(5) 0.2534(4) 0.0547(15) Uani 1 1 d .
H23A H -0.1275 0.1261 0.1922 0.066 Uiso 1 1 calc R
H23B H -0.1908 0.0551 0.2740 0.066 Uiso 1 1 calc R
C31 C -0.0167(6) -0.0755(4) 0.1819(3) 0.0478(14) Uani 1 1 d .
C32 C 0.0673(8) -0.0878(8) 0.1200(5) 0.088(2) Uani 1 1 d .
H32A H 0.1459 -0.0699 0.1192 0.106 Uiso 1 1 calc R
C33 C 0.0382(10) -0.1268(10) 0.0569(5) 0.121(4) Uani 1 1 d .
H33A H 0.0985 -0.1366 0.0143 0.145 Uiso 1 1 calc R
C34 C -0.0711(9) -0.1505(7) 0.0552(5) 0.088(3) Uani 1 1 d .
H34A H -0.0900 -0.1750 0.0110 0.106 Uiso 1 1 calc R
C35 C -0.1554(8) -0.1393(6) 0.1173(6) 0.085(2) Uani 1 1 d .
H35A H -0.2336 -0.1575 0.1174 0.102 Uiso 1 1 calc R
C36 C -0.1289(6) -0.1020(5) 0.1799(5) 0.0691(19) Uani 1 1 d .
H36A H -0.1895 -0.0943 0.2230 0.083 Uiso 1 1 calc R
C41 C -0.0057(5) -0.1199(4) 0.3630(3) 0.0447(13) Uani 1 1 d .
C42 C 0.0201(6) -0.2267(5) 0.3687(4) 0.0585(16) Uani 1 1 d .
H42A H 0.0413 -0.2474 0.3188 0.070 Uiso 1 1 calc R
C43 C 0.0150(7) -0.3032(5) 0.4465(5) 0.0699(19) Uani 1 1 d .
H43A H 0.0329 -0.3763 0.4503 0.084 Uiso 1 1 calc R
C44 C -0.0167(6) -0.2721(6) 0.5196(4) 0.070(2) Uani 1 1 d .
H44A H -0.0206 -0.3243 0.5732 0.084 Uiso 1 1 calc R
C45 C -0.0416(6) -0.1691(6) 0.5145(4) 0.0662(18) Uani 1 1 d .
H45A H -0.0628 -0.1490 0.5647 0.079 Uiso 1 1 calc R
C46 C -0.0368(5) -0.0920(5) 0.4374(4) 0.0511(14) Uani 1 1 d .
H46A H -0.0549 -0.0193 0.4348 0.061 Uiso 1 1 calc R
C51 C 0.4626(6) 0.1087(6) 0.1232(4) 0.0676(19) Uani 1 1 d .
C52 C 0.5796(9) 0.1222(14) 0.1099(6) 0.185(8) Uani 1 1 d .
H52A H 0.6249 0.1188 0.1567 0.222 Uiso 1 1 calc R
C53 C 0.6376(11) 0.1413(18) 0.0287(8) 0.234(11) Uani 1 1 d .
H53A H 0.7198 0.1534 0.0204 0.280 Uiso 1 1 calc R
C54 C 0.5758(12) 0.1423(15) -0.0353(7) 0.197(8) Uani 1 1 d .
H54A H 0.6163 0.1425 -0.0883 0.236 Uiso 1 1 calc R
C55 C 0.4594(12) 0.143(2) -0.0249(7) 0.303(15) Uani 1 1 d .
H55A H 0.4118 0.1577 -0.0733 0.364 Uiso 1 1 calc R
C56 C 0.4017(10) 0.1225(14) 0.0546(6) 0.183(7) Uani 1 1 d .
H56A H 0.3169 0.1183 0.0600 0.219 Uiso 1 1 calc R
C61 C 0.5105(5) -0.0034(4) 0.2961(3) 0.0432(13) Uani 1 1 d .
C62 C 0.5530(6) 0.0155(5) 0.3643(4) 0.0530(15) Uani 1 1 d .
H62A H 0.5256 0.0820 0.3743 0.064 Uiso 1 1 calc R
C63 C 0.6353(6) -0.0616(5) 0.4182(4) 0.0607(17) Uani 1 1 d .
H63A H 0.6640 -0.0476 0.4649 0.073 Uiso 1 1 calc R
C64 C 0.6758(6) -0.1580(5) 0.4049(4) 0.0597(16) Uani 1 1 d .
H64A H 0.7329 -0.2101 0.4421 0.072 Uiso 1 1 calc R
C65 C 0.6351(6) -0.1792(5) 0.3391(4) 0.0596(16) Uani 1 1 d .
H65A H 0.6628 -0.2466 0.3306 0.072 Uiso 1 1 calc R
C66 C 0.5525(5) -0.1026(5) 0.2835(4) 0.0519(14) Uani 1 1 d .
H66A H 0.5246 -0.1177 0.2370 0.062 Uiso 1 1 calc R
C71 C 0.2746(5) -0.1124(4) 0.3336(3) 0.0369(11) Uani 1 1 d .
F72 F 0.2579(3) -0.0269(2) 0.4394(2) 0.0570(9) Uani 1 1 d .
C72 C 0.2932(5) -0.1167(4) 0.4155(3) 0.0418(12) Uani 1 1 d .
F73 F 0.3671(4) -0.2021(3) 0.5543(2) 0.0834(12) Uani 1 1 d .
C73 C 0.3460(6) -0.2062(5) 0.4767(4) 0.0540(15) Uani 1 1 d .
C74 C 0.3826(6) -0.2990(5) 0.4572(4) 0.0590(17) Uani 1 1 d .
F74 F 0.4362(4) -0.3867(3) 0.5156(3) 0.0939(14) Uani 1 1 d .
F75 F 0.4011(4) -0.3903(3) 0.3555(3) 0.0926(14) Uani 1 1 d .
C75 C 0.3656(6) -0.3007(4) 0.3769(4) 0.0569(16) Uani 1 1 d .
F76 F 0.3009(4) -0.2146(3) 0.2385(2) 0.0721(11) Uani 1 1 d .
C76 C 0.3123(5) -0.2087(4) 0.3183(4) 0.0482(14) Uani 1 1 d .
C101 C 0.553(3) 0.469(4) -0.040(4) 0.33(4) Uani 0.50 1 d P
H10A H 0.6101 0.4078 -0.0453 0.494 Uiso 0.50 1 d PR
H10B H 0.5325 0.5163 -0.0959 0.494 Uiso 0.50 1 d PR
H10C H 0.5894 0.5051 -0.0100 0.494 Uiso 0.50 1 d PR
C100 C 0.444(5) 0.445(3) 0.004(3) 0.27(3) Uani 0.50 1 d P
H10D H 0.4686 0.3957 0.0581 0.328 Uiso 0.50 1 d PR
H10F H 0.4127 0.4066 -0.0264 0.328 Uiso 0.50 1 d PR
O100 O 0.349(3) 0.510(5) 0.010(2) 0.36(3) Uani 0.50 1 d P
H10E H 0.2919 0.4784 0.0367 0.544 Uiso 0.50 1 d PR

loop_
_atom_site_aniso_label
_atom_site_aniso_U_11
_atom_site_aniso_U_22
_atom_site_aniso_U_33
_atom_site_aniso_U_23
_atom_site_aniso_U_13
_atom_site_aniso_U_12
Pt1 0.03517(14) 0.04150(13) 0.03639(13) -0.00643(8) -0.00645(8) 0.00174(8)
P1 0.0346(8) 0.0452(7) 0.0360(7) -0.0049(6) -0.0062(6) 0.0013(6)
C1 0.039(3) 0.053(3) 0.045(3) -0.009(3) -0.003(3) 0.001(3)
P2 0.0385(8) 0.0483(8) 0.0382(8) -0.0078(6) -0.0033(6) -0.0022(6)
C2 0.061(4) 0.055(4) 0.044(3) -0.005(3) -0.007(3) 0.010(3)
C3 0.076(5) 0.056(4) 0.047(4) -0.006(3) -0.010(3) 0.005(3)
C4 0.094(6) 0.052(4) 0.049(4) -0.007(3) -0.015(4) 0.003(3)
C10 0.054(4) 0.048(3) 0.063(4) -0.008(3) -0.004(3) -0.003(3)
C11 0.060(4) 0.054(4) 0.070(4) -0.018(3) -0.004(3) -0.002(3)
C12 0.111(7) 0.071(5) 0.079(5) -0.032(4) -0.011(5) -0.002(4)
C13 0.129(8) 0.075(5) 0.091(6) -0.030(4) -0.016(6) -0.004(5)
C14 0.133(8) 0.078(6) 0.114(7) -0.036(5) -0.037(6) 0.008(5)
C15 0.144(10) 0.091(6) 0.117(8) -0.041(6) -0.041(7) 0.014(6)
C16 0.145(10) 0.062(5) 0.098(7) -0.026(4) -0.026(7) 0.007(5)
C17 0.098(7) 0.095(6) 0.110(7) -0.060(5) -0.006(6) 0.008(5)
C18 0.111(9) 0.086(6) 0.203(12) -0.077(7) -0.051(8) 0.018(6)
C19 0.108(8) 0.095(7) 0.147(9) -0.057(6) -0.041(7) 0.021(5)
C20 0.081(6) 0.072(5) 0.110(6) -0.043(4) -0.019(5) 0.002(4)
C21 0.067(5) 0.083(5) 0.088(5) -0.039(4) -0.013(4) 0.007(4)
C22 0.051(4) 0.078(4) 0.053(4) -0.017(3) -0.010(3) 0.001(3)
C23 0.038(3) 0.054(3) 0.063(4) -0.009(3) -0.009(3) 0.003(3)
C31 0.049(4) 0.047(3) 0.039(3) -0.003(2) -0.007(3) -0.002(3)
C32 0.068(5) 0.151(8) 0.060(5) -0.043(5) -0.006(4) -0.034(5)
C33 0.100(8) 0.225(12) 0.067(5) -0.079(7) 0.001(5) -0.043(8)
C34 0.108(7) 0.095(6) 0.067(5) -0.018(4) -0.046(5) -0.021(5)
C35 0.079(6) 0.079(5) 0.112(7) -0.036(5) -0.030(5) -0.022(4)
C36 0.052(4) 0.065(4) 0.098(6) -0.033(4) -0.001(4) -0.016(3)
C41 0.028(3) 0.059(3) 0.040(3) -0.008(2) -0.006(2) -0.001(2)
C42 0.059(4) 0.055(4) 0.048(4) -0.006(3) 0.002(3) 0.004(3)
C43 0.067(5) 0.054(4) 0.068(5) 0.005(3) 0.001(4) -0.002(3)
C44 0.058(5) 0.086(5) 0.045(4) 0.012(3) -0.010(3) -0.010(4)
C45 0.054(4) 0.097(6) 0.045(4) -0.013(3) -0.012(3) -0.018(4)
C46 0.044(4) 0.066(4) 0.043(3) -0.012(3) -0.011(3) -0.013(3)
C51 0.041(4) 0.107(5) 0.041(3) -0.009(3) 0.001(3) -0.004(4)
C52 0.050(6) 0.40(2) 0.065(6) -0.005(9) 0.010(5) -0.047(9)
C53 0.067(8) 0.50(3) 0.072(8) -0.001(12) 0.014(6) -0.046(12)
C54 0.088(9) 0.37(2) 0.057(7) -0.003(9) 0.029(6) 0.006(11)
C55 0.089(10) 0.76(5) 0.052(7) -0.094(14) 0.022(6) -0.104(17)
C56 0.072(7) 0.43(2) 0.053(6) -0.068(9) 0.012(5) -0.075(10)
C61 0.036(3) 0.055(3) 0.039(3) -0.018(2) -0.001(2) -0.003(2)
C62 0.043(4) 0.063(4) 0.056(4) -0.023(3) -0.011(3) -0.004(3)
C63 0.053(4) 0.078(4) 0.053(4) -0.023(3) -0.019(3) -0.004(3)
C64 0.041(4) 0.073(4) 0.057(4) -0.011(3) -0.018(3) 0.004(3)
C65 0.041(4) 0.063(4) 0.071(4) -0.023(3) -0.012(3) 0.008(3)
C66 0.045(4) 0.064(4) 0.050(3) -0.026(3) -0.004(3) -0.004(3)
C71 0.026(3) 0.041(3) 0.042(3) -0.013(2) -0.004(2) 0.001(2)
F72 0.073(2) 0.0510(18) 0.0488(19) -0.0247(15) -0.0111(17) 0.0047(16)
C72 0.041(3) 0.040(3) 0.040(3) -0.011(2) -0.004(2) 0.000(2)
F73 0.111(4) 0.087(3) 0.043(2) -0.0119(18) -0.031(2) 0.004(2)
C73 0.058(4) 0.059(4) 0.039(3) -0.008(3) -0.013(3) -0.002(3)
C74 0.052(4) 0.050(4) 0.061(4) -0.004(3) -0.013(3) 0.008(3)
F74 0.114(4) 0.055(2) 0.088(3) 0.006(2) -0.045(3) 0.018(2)
F75 0.107(4) 0.053(2) 0.120(4) -0.046(2) -0.032(3) 0.025(2)
C75 0.057(4) 0.037(3) 0.072(4) -0.018(3) -0.012(3) 0.011(3)
F76 0.091(3) 0.071(2) 0.063(2) -0.0395(19) -0.018(2) 0.005(2)
C76 0.047(4) 0.054(3) 0.046(3) -0.022(3) -0.013(3) 0.004(3)
C101 0.10(3) 0.16(3) 0.56(10) 0.11(5) 0.04(4) -0.03(2)
C100 0.33(9) 0.11(3) 0.30(5) 0.10(3) -0.08(5) -0.08(3)
O100 0.21(3) 0.63(9) 0.18(3) 0.04(4) -0.02(3) -0.16(5)

loop_
_atom_type_symbol
_atom_type_description
_atom_type_scat_dispersion_real
_atom_type_scat_dispersion_imag
_atom_type_scat_source
C C 0.0033 0.0016 'International Tables Vol C Tables 4.2.6.8 and 6.1.1.4'
H H 0.0000 0.0000 'International Tables Vol C Tables 4.2.6.8 and 6.1.1.4'
F F 0.0171 0.0103 'International Tables Vol C Tables 4.2.6.8 and 6.1.1.4'
P P 0.1023 0.0942 'International Tables Vol C Tables 4.2.6.8 and 6.1.1.4'
Pt Pt -1.7033 8.3905 'International Tables Vol C Tables 4.2.6.8 and 6.1.1.4'
O O 0.0106 0.0060 'International Tables Vol C Tables 4.2.6.8 and 6.1.1.4'

loop_
_geom_angle_atom_site_label_1
_geom_angle_atom_site_label_2
_geom_angle_atom_site_label_3
_geom_angle
_geom_angle_site_symmetry_1
_geom_angle_site_symmetry_3
C1 Pt1 C71 177.3(2) . .
C1 Pt1 P1 90.35(17) . .
C71 Pt1 P1 90.10(15) . .
C1 Pt1 P2 87.66(18) . .
C71 Pt1 P2 91.82(15) . .
P1 Pt1 P2 177.60(5) . .
C41 P1 C31 104.9(3) . .
C41 P1 C23 106.9(3) . .
C31 P1 C23 101.2(3) . .
C41 P1 Pt1 113.03(18) . .
C31 P1 Pt1 114.0(2) . .
C23 P1 Pt1 115.6(2) . .
C2 C1 Pt1 175.9(6) . .
C61 P2 C51 102.4(3) . .
C61 P2 C10 106.8(3) . .
C51 P2 C10 102.0(3) . .
C61 P2 Pt1 115.06(19) . .
C51 P2 Pt1 115.8(2) . .
C10 P2 Pt1 113.3(2) . .
C1 C2 C3 178.3(8) . .
C4 C3 C2 177.8(8) . .
C3 C4 C4 179.0(11) . 2_565
C11 C10 P2 115.7(4) . .
C10 C11 C12 112.0(6) . .
C11 C12 C13 109.8(6) . .
C14 C13 C12 114.1(7) . .
C13 C14 C15 114.6(8) . .
C16 C15 C14 116.0(9) . .
C17 C16 C15 115.4(9) . .
C16 C17 C18 114.7(9) . .
C19 C18 C17 115.2(8) . .
C20 C19 C18 113.1(8) . .
C21 C20 C19 112.5(7) . .
C20 C21 C22 113.7(6) . .
C23 C22 C21 112.0(5) . .
C22 C23 P1 119.5(4) . .
C32 C31 C36 117.8(6) . .
C32 C31 P1 121.3(5) . .
C36 C31 P1 120.8(5) . .
C31 C32 C33 119.8(8) . .
C34 C33 C32 121.7(9) . .
C33 C34 C35 119.0(8) . .
C36 C35 C34 120.5(8) . .
C35 C36 C31 121.3(7) . .
C42 C41 C46 118.4(5) . .
C42 C41 P1 120.6(4) . .
C46 C41 P1 120.7(4) . .
C43 C42 C41 120.5(6) . .
C42 C43 C44 119.4(6) . .
C45 C44 C43 120.5(6) . .
C44 C45 C46 120.8(7) . .
C45 C46 C41 120.5(6) . .
C56 C51 C52 116.0(7) . .
C56 C51 P2 122.9(6) . .
C52 C51 P2 120.8(6) . .
C51 C52 C53 122.2(11) . .
C54 C53 C52 118.7(12) . .
C55 C54 C53 118.9(11) . .
C54 C55 C56 122.0(11) . .
C51 C56 C55 121.1(10) . .
C62 C61 C66 118.2(5) . .
C62 C61 P2 123.7(4) . .
C66 C61 P2 117.8(4) . .
C61 C62 C63 120.5(6) . .
C64 C63 C62 120.6(6) . .
C65 C64 C63 120.3(6) . .
C64 C65 C66 120.2(6) . .
C65 C66 C61 120.2(5) . .
C72 C71 C76 113.0(5) . .
C72 C71 Pt1 120.5(4) . .
C76 C71 Pt1 126.4(4) . .
F72 C72 C71 118.9(4) . .
F72 C72 C73 116.4(5) . .
C71 C72 C73 124.7(5) . .
F73 C73 C74 119.7(5) . .
F73 C73 C72 120.8(5) . .
C74 C73 C72 119.4(5) . .
F74 C74 C73 120.3(6) . .
F74 C74 C75 120.7(6) . .
C73 C74 C75 119.0(5) . .
F75 C75 C74 120.6(5) . .
F75 C75 C76 120.5(6) . .
C74 C75 C76 118.9(5) . .
F76 C76 C75 116.3(5) . .
F76 C76 C71 118.8(5) . .
C75 C76 C71 124.9(5) . .
O100 C101 C100 127(6) 2_665 .
O100 C101 C100 52(4) 2_665 2_665
C100 C101 C100 93(5) . 2_665
O100 C100 C101 126(6) . .
O100 C100 C101 59(4) . 2_665
C101 C100 C101 87(5) . 2_665
C100 O100 C101 68(4) . 2_665

loop_
_geom_bond_atom_site_label_1
_geom_bond_atom_site_label_2
_geom_bond_distance
_geom_bond_site_symmetry_2
Pt1 C1 1.985(5) .
Pt1 C71 2.071(5) .
Pt1 P1 2.3004(16) .
Pt1 P2 2.3112(16) .
P1 C41 1.818(5) .
P1 C31 1.821(6) .
P1 C23 1.824(6) .
C1 C2 1.221(8) .
P2 C61 1.819(6) .
P2 C51 1.821(6) .
P2 C10 1.824(6) .
C2 C3 1.368(8) .
C3 C4 1.217(8) .
C4 C4 1.370(12) 2_565
C10 C11 1.518(9) .
C11 C12 1.538(9) .
C12 C13 1.585(11) .
C13 C14 1.474(10) .
C14 C15 1.523(12) .
C15 C16 1.496(14) .
C16 C17 1.477(12) .
C17 C18 1.530(13) .
C18 C19 1.526(13) .
C19 C20 1.520(11) .
C20 C21 1.502(10) .
C21 C22 1.545(9) .
C22 C23 1.467(9) .
C31 C32 1.350(10) .
C31 C36 1.371(9) .
C32 C33 1.398(11) .
C33 C34 1.322(12) .
C34 C35 1.351(12) .
C35 C36 1.366(10) .
C41 C42 1.388(8) .
C41 C46 1.395(8) .
C42 C43 1.383(8) .
C43 C44 1.398(10) .
C44 C45 1.339(10) .
C45 C46 1.379(9) .
C51 C56 1.324(11) .
C51 C52 1.338(12) .
C52 C53 1.408(14) .
C53 C54 1.314(18) .
C54 C55 1.289(16) .
C55 C56 1.383(13) .
C61 C62 1.379(8) .
C61 C66 1.401(8) .
C62 C63 1.383(8) .
C63 C64 1.368(9) .
C64 C65 1.350(9) .
C65 C66 1.396(8) .
C71 C72 1.375(7) .
C71 C76 1.379(7) .
F72 C72 1.366(6) .
C72 C73 1.377(7) .
F73 C73 1.350(6) .
C73 C74 1.366(8) .
C74 F74 1.344(6) .
C74 C75 1.372(9) .
F75 C75 1.340(6) .
C75 C76 1.377(8) .
F76 C76 1.371(6) .
C101 O100 1.36(6) 2_665
C101 C100 1.40(5) .
C101 C100 1.46(8) 2_665
C100 O100 1.25(7) .
C100 C101 1.46(8) 2_665
O100 C101 1.36(6) 2_665

loop_
_geom_torsion_atom_site_label_1
_geom_torsion_atom_site_label_2
_geom_torsion_atom_site_label_3
_geom_torsion_atom_site_label_4
_geom_torsion
_geom_torsion_site_symmetry_1
_geom_torsion_site_symmetry_4
C1 Pt1 P1 C41 -154.9(3) . .
C71 Pt1 P1 C41 22.5(3) . .
P2 Pt1 P1 C41 -121.1(12) . .
C1 Pt1 P1 C31 85.4(3) . .
C71 Pt1 P1 C31 -97.2(2) . .
P2 Pt1 P1 C31 119.2(12) . .
C1 Pt1 P1 C23 -31.3(3) . .
C71 Pt1 P1 C23 146.1(3) . .
P2 Pt1 P1 C23 2.5(12) . .
C71 Pt1 C1 C2 20(11) . .
P1 Pt1 C1 C2 120(8) . .
P2 Pt1 C1 C2 -59(8) . .
C1 Pt1 P2 C61 174.6(3) . .
C71 Pt1 P2 C61 -2.8(2) . .
P1 Pt1 P2 C61 140.8(12) . .
C1 Pt1 P2 C51 -66.1(3) . .
C71 Pt1 P2 C51 116.6(3) . .
P1 Pt1 P2 C51 -99.9(12) . .
C1 Pt1 P2 C10 51.3(3) . .
C71 Pt1 P2 C10 -126.1(3) . .
P1 Pt1 P2 C10 17.5(12) . .
Pt1 C1 C2 C3 35(31) . .
C1 C2 C3 C4 35(39) . .
C2 C3 C4 C4 -147(56) . 2_565
C61 P2 C10 C11 -82.1(5) . .
C51 P2 C10 C11 170.8(5) . .
Pt1 P2 C10 C11 45.6(5) . .
P2 C10 C11 C12 -173.6(5) . .
C10 C11 C12 C13 76.8(8) . .
C11 C12 C13 C14 174.0(8) . .
C12 C13 C14 C15 174.3(9) . .
C13 C14 C15 C16 61.8(13) . .
C14 C15 C16 C17 59.4(11) . .
C15 C16 C17 C18 172.7(8) . .
C16 C17 C18 C19 51.5(13) . .
C17 C18 C19 C20 54.7(15) . .
C18 C19 C20 C21 -175.7(9) . .
C19 C20 C21 C22 170.8(8) . .
C20 C21 C22 C23 -173.6(7) . .
C21 C22 C23 P1 158.8(5) . .
C41 P1 C23 C22 81.7(6) . .
C31 P1 C23 C22 -168.8(5) . .
Pt1 P1 C23 C22 -45.1(6) . .
C41 P1 C31 C32 -122.9(6) . .
C23 P1 C31 C32 126.1(6) . .
Pt1 P1 C31 C32 1.3(6) . .
C41 P1 C31 C36 60.3(5) . .
C23 P1 C31 C36 -50.7(5) . .
Pt1 P1 C31 C36 -175.5(4) . .
C36 C31 C32 C33 -0.3(12) . .
P1 C31 C32 C33 -177.2(8) . .
C31 C32 C33 C34 1.3(16) . .
C32 C33 C34 C35 -1.8(16) . .
C33 C34 C35 C36 1.3(13) . .
C34 C35 C36 C31 -0.3(12) . .
C32 C31 C36 C35 -0.2(10) . .
P1 C31 C36 C35 176.8(6) . .
C31 P1 C41 C42 31.1(5) . .
C23 P1 C41 C42 138.0(5) . .
Pt1 P1 C41 C42 -93.7(5) . .
C31 P1 C41 C46 -154.6(5) . .
C23 P1 C41 C46 -47.7(5) . .
Pt1 P1 C41 C46 80.6(5) . .
C46 C41 C42 C43 -0.1(9) . .
P1 C41 C42 C43 174.3(5) . .
C41 C42 C43 C44 0.2(10) . .
C42 C43 C44 C45 -0.2(11) . .
C43 C44 C45 C46 0.2(11) . .
C44 C45 C46 C41 -0.1(10) . .
C42 C41 C46 C45 0.1(9) . .
P1 C41 C46 C45 -174.3(5) . .
C61 P2 C51 C56 145.5(11) . .
C10 P2 C51 C56 -104.1(11) . .
Pt1 P2 C51 C56 19.4(12) . .
C61 P2 C51 C52 -41.4(11) . .
C10 P2 C51 C52 69.1(11) . .
Pt1 P2 C51 C52 -167.4(10) . .
C56 C51 C52 C53 -5(2) . .
P2 C51 C52 C53 -178.6(15) . .
C51 C52 C53 C54 -2(3) . .
C52 C53 C54 C55 11(3) . .
C53 C54 C55 C56 -12(4) . .
C52 C51 C56 C55 4(3) . .
P2 C51 C56 C55 177.5(16) . .
C54 C55 C56 C51 5(4) . .
C51 P2 C61 C62 125.6(5) . .
C10 P2 C61 C62 18.8(6) . .
Pt1 P2 C61 C62 -107.9(5) . .
C51 P2 C61 C66 -61.8(5) . .
C10 P2 C61 C66 -168.6(5) . .
Pt1 P2 C61 C66 64.8(5) . .
C66 C61 C62 C63 0.3(9) . .
P2 C61 C62 C63 172.9(5) . .
C61 C62 C63 C64 -0.1(10) . .
C62 C63 C64 C65 -0.5(10) . .
C63 C64 C65 C66 0.8(10) . .
C64 C65 C66 C61 -0.5(10) . .
C62 C61 C66 C65 0.0(9) . .
P2 C61 C66 C65 -173.1(5) . .
C1 Pt1 C71 C72 -2(5) . .
P1 Pt1 C71 C72 -102.1(4) . .
P2 Pt1 C71 C72 76.4(4) . .
C1 Pt1 C71 C76 -179(100) . .
P1 Pt1 C71 C76 80.7(5) . .
P2 Pt1 C71 C76 -100.7(5) . .
C76 C71 C72 F72 -178.9(5) . .
Pt1 C71 C72 F72 3.5(7) . .
C76 C71 C72 C73 1.3(8) . .
Pt1 C71 C72 C73 -176.2(5) . .
F72 C72 C73 F73 -3.6(9) . .
C71 C72 C73 F73 176.2(5) . .
F72 C72 C73 C74 179.6(5) . .
C71 C72 C73 C74 -0.7(10) . .
F73 C73 C74 F74 1.9(10) . .
C72 C73 C74 F74 178.8(6) . .
F73 C73 C74 C75 -177.0(6) . .
C72 C73 C74 C75 -0.1(10) . .
F74 C74 C75 F75 0.7(10) . .
C73 C74 C75 F75 179.6(6) . .
F74 C74 C75 C76 -178.8(6) . .
C73 C74 C75 C76 0.2(10) . .
F75 C75 C76 F76 -1.2(9) . .
C74 C75 C76 F76 178.2(6) . .
F75 C75 C76 C71 -178.8(6) . .
C74 C75 C76 C71 0.6(10) . .
C72 C71 C76 F76 -178.8(5) . .
Pt1 C71 C76 F76 -1.5(8) . .
C72 C71 C76 C75 -1.3(9) . .
Pt1 C71 C76 C75 176.1(5) . .
O100 C101 C100 O100 91(7) 2_665 .
C100 C101 C100 O100 48(7) 2_665 .
O100 C101 C100 C101 44(6) 2_665 2_665
C100 C101 C100 C101 0.000(7) 2_665 2_665
C101 C100 O100 C101 -59(8) . 2_665
